data_1525912
loop_
_publ_author_name
'Doi, Y.'
'Morii, Y.'
'Hinatsu, Y.'
'Oikawa, K.'
'Shimojo, Y.'

_publ_section_title
;
 Magnetic and neutron diffraction study on ordered perovskites Sr2 Ln Ru
 O6 (Ln = Tb, Ho)
;
_journal_name_full 'Journal of Alloys Compd.'
_journal_page_first 455
_journal_page_last 459
_journal_volume 323
_journal_year 2001
_chemical_formula_sum 'O6 Ru Sr2 Tb'
_chemical_name_systematic 'Sr2 (Tb Ru O6)'
_space_group_IT_number 14
_symmetry_space_group_name_Hall '-P 2yn'
_symmetry_space_group_name_H-M 'P 1 21/n 1'
_cell_angle_alpha 90
_cell_angle_beta 90.249
_cell_angle_gamma 90
_cell_formula_units_Z 2
_cell_length_a 5.7932
_cell_length_b 5.8107
_cell_length_c 8.2011
_cell_volume 276.067
_citation_journal_id_ASTM JALCEU
_cod_data_source_file Doi_JALCEU_2001_1308.cif
_cod_data_source_block O6Ru1Sr2Tb1
_cod_original_cell_volume 276.0673
_cod_original_sg_symbol_Hall '-P 2ybc (x-z,y,z)'
_cod_original_formula_sum 'O6 Ru1 Sr2 Tb1'
_cod_database_code 1525912

loop_
_symmetry_equiv_pos_as_xyz
x,y,z
-x+1/2,y+1/2,-z+1/2
-x,-y,-z
x-1/2,-y-1/2,z-1/2

loop_
_atom_site_label
_atom_site_type_symbol
_atom_site_fract_x
_atom_site_fract_y
_atom_site_fract_z
_atom_site_occupancy
_atom_site_U_iso_or_equiv
O3 O-2 -0.0696 0.4847 0.2332 1 0.0
Ru1 Ru+5 0.5 0 0.5 1 0.0
Sr1 Sr+2 0.0071 0.0291 0.2488 1 0.0
O1 O-2 0.2683 0.2988 0.036 1 0.0
O2 O-2 0.1967 0.7699 0.0387 1 0.0
Tb1 Tb+3 0.5 0 0 1 0.0
